data_4063655
loop_
_publ_author_name
'Chen, Dafa'
'Zhang, Congying'
'Xu, Shansheng'
'Song, Haibin'
'Wang, Baiquan'

_publ_section_title
;
 Reactions of a Trinuclear Ruthenium Complex Derived from
 3-(2-Pyridyl)indene with Diphenylacetylene and Phenylacetylene: Insertion
 of Alkynes into the Ru&#x2212;C bond
;
_journal_issue 4
_journal_name_full Organometallics
_journal_page_first 676
_journal_paper_doi 10.1021/om1008007
_journal_volume 30
_journal_year 2011
_chemical_formula_moiety 'C35.50 H20 Cl N O7 Ru3'
_chemical_formula_sum 'C35.5 H20 Cl N O7 Ru3'
_chemical_formula_weight 911.19
_chemical_name_systematic
; 
 ? 
;
_space_group_IT_number 61
_symmetry_cell_setting orthorhombic
_symmetry_space_group_name_Hall '-P 2ac 2ab'
_symmetry_space_group_name_H-M 'P b c a'
_atom_sites_solution_hydrogens geom
_atom_sites_solution_primary direct
_atom_sites_solution_secondary difmap
_audit_creation_method SHELXL-97
_cell_angle_alpha 90.00
_cell_angle_beta 90.00
_cell_angle_gamma 90.00
_cell_formula_units_Z 8
_cell_length_a 11.884(2)
_cell_length_b 17.465(3)
_cell_length_c 30.543(6)
_cell_measurement_reflns_used 12758
_cell_measurement_temperature 113(2)
_cell_measurement_theta_max 27.9
_cell_measurement_theta_min 1.8
_cell_volume 6339(2)
_computing_cell_refinement CrystalClear
_computing_data_collection CrystalClear
_computing_data_reduction CrystalClear
_computing_publication_material 'CrystalStructure 3.7.0'
_computing_structure_refinement 'SHELXL-97 (Sheldrick, 1997)'
_computing_structure_solution 'SHELXS-97 (Sheldrick, 1990)'
_diffrn_ambient_temperature 113(2)
_diffrn_detector_area_resol_mean 7.31
_diffrn_measured_fraction_theta_full 0.999
_diffrn_measured_fraction_theta_max 0.999
_diffrn_measurement_device_type 'Rigaku Saturn'
_diffrn_measurement_method \w
_diffrn_radiation_monochromator confocal
_diffrn_radiation_source 'Rotating anode'
_diffrn_radiation_type MoK\a
_diffrn_radiation_wavelength 0.71070
_diffrn_reflns_av_R_equivalents 0.0652
_diffrn_reflns_av_sigmaI/netI 0.0388
_diffrn_reflns_limit_h_max 15
_diffrn_reflns_limit_h_min -15
_diffrn_reflns_limit_k_max 22
_diffrn_reflns_limit_k_min -22
_diffrn_reflns_limit_l_max 40
_diffrn_reflns_limit_l_min -40
_diffrn_reflns_number 55570
_diffrn_reflns_theta_full 27.89
_diffrn_reflns_theta_max 27.89
_diffrn_reflns_theta_min 2.17
_exptl_absorpt_coefficient_mu 1.548
_exptl_absorpt_correction_T_max 0.7471
_exptl_absorpt_correction_T_min 0.7471
_exptl_absorpt_correction_type multi-scan
_exptl_absorpt_process_details CrystalClear
_exptl_crystal_colour colorless
_exptl_crystal_density_diffrn 1.909
_exptl_crystal_density_method 'not measured'
_exptl_crystal_description prism
_exptl_crystal_F_000 3560
_exptl_crystal_size_max 0.20
_exptl_crystal_size_mid 0.20
_exptl_crystal_size_min 0.20
_refine_diff_density_max 0.763
_refine_diff_density_min -0.725
_refine_diff_density_rms 0.123
_refine_ls_extinction_method none
_refine_ls_goodness_of_fit_ref 1.204
_refine_ls_hydrogen_treatment constr
_refine_ls_matrix_type full
_refine_ls_number_parameters 470
_refine_ls_number_reflns 7563
_refine_ls_number_restraints 48
_refine_ls_restrained_S_all 1.210
_refine_ls_R_factor_all 0.0507
_refine_ls_R_factor_gt 0.0466
_refine_ls_shift/su_max 0.002
_refine_ls_shift/su_mean 0.000
_refine_ls_structure_factor_coef Fsqd
_refine_ls_weighting_details 'calc w=1/[\s^2^(Fo^2^)+(0.0176P)^2^+22.4185P] where P=(Fo^2^+2Fc^2^)/3'
_refine_ls_weighting_scheme calc
_refine_ls_wR_factor_gt 0.0852
_refine_ls_wR_factor_ref 0.0868
_reflns_number_gt 7192
_reflns_number_total 7563
_reflns_threshold_expression >2sigma(I)
_cod_data_source_file om1008007_si_001.cif
_cod_data_source_block r070926c1
_cod_original_formula_sum 'C35.50 H20 Cl N O7 Ru3'
_cod_database_code 4063655

loop_
_symmetry_equiv_pos_as_xyz
'x, y, z'
'-x+1/2, y+1/2, z'
'x, -y+1/2, z+1/2'
'-x+1/2, -y, z+1/2'
'-x, -y, -z'
'x-1/2, -y-1/2, -z'
'-x, y-1/2, -z-1/2'
'x-1/2, y, -z-1/2'

loop_
_atom_site_label
_atom_site_type_symbol
_atom_site_fract_x
_atom_site_fract_y
_atom_site_fract_z
_atom_site_U_iso_or_equiv
_atom_site_adp_type
_atom_site_occupancy
_atom_site_symmetry_multiplicity
_atom_site_calc_flag
_atom_site_refinement_flags
_atom_site_disorder_group
Ru1 Ru -0.09774(3) 0.183304(18) 0.598835(10) 0.01382(8) Uani 1 1 d . .
Ru2 Ru -0.10779(3) 0.053640(18) 0.657693(10) 0.01198(8) Uani 1 1 d . .
Ru3 Ru -0.17344(3) 0.208825(18) 0.679008(11) 0.01336(8) Uani 1 1 d . .
N1 N 0.0073(3) 0.1134(2) 0.55555(11) 0.0159(7) Uani 1 1 d . .
O1 O -0.3395(3) 0.1646(2) 0.56898(13) 0.0393(9) Uani 1 1 d . .
O2 O -0.1097(3) 0.3222(2) 0.54172(11) 0.0363(9) Uani 1 1 d . .
O3 O -0.2735(3) -0.00850(19) 0.59117(10) 0.0269(7) Uani 1 1 d . .
O4 O -0.2762(3) 0.03015(17) 0.73120(10) 0.0246(7) Uani 1 1 d . .
O5 O -0.4205(3) 0.15595(19) 0.67262(12) 0.0313(8) Uani 1 1 d . .
O6 O -0.1455(3) 0.1817(2) 0.77679(11) 0.0314(8) Uani 1 1 d . .
O7 O -0.2556(3) 0.37038(18) 0.69480(12) 0.0331(8) Uani 1 1 d . .
C1 C -0.2477(4) 0.1691(3) 0.58048(15) 0.0246(9) Uani 1 1 d . .
C2 C -0.0993(4) 0.2700(3) 0.56383(14) 0.0221(9) Uani 1 1 d . .
C3 C -0.2123(3) 0.0179(2) 0.61655(14) 0.0181(8) Uani 1 1 d . .
C4 C -0.2161(3) 0.0417(2) 0.70269(14) 0.0159(8) Uani 1 1 d . .
C5 C -0.3291(4) 0.1758(2) 0.67500(14) 0.0196(9) Uani 1 1 d . .
C6 C -0.1566(3) 0.1933(2) 0.74020(15) 0.0184(9) Uani 1 1 d . .
C7 C -0.2205(3) 0.3106(2) 0.68793(15) 0.0210(9) Uani 1 1 d . .
C8 C 0.0254(4) 0.1283(3) 0.51294(14) 0.0230(9) Uani 1 1 d . .
H8 H -0.0152 0.1691 0.4998 0.028 Uiso 1 1 calc R .
C9 C 0.0997(4) 0.0874(3) 0.48733(14) 0.0271(10) Uani 1 1 d . .
H9 H 0.1106 0.1006 0.4574 0.033 Uiso 1 1 calc R .
C10 C 0.1580(4) 0.0269(3) 0.50588(15) 0.0262(10) Uani 1 1 d . .
H10 H 0.2083 -0.0031 0.4888 0.031 Uiso 1 1 calc R .
C11 C 0.1415(4) 0.0110(3) 0.54975(14) 0.0210(9) Uani 1 1 d . .
H11 H 0.1815 -0.0296 0.5634 0.025 Uiso 1 1 calc R .
C12 C 0.0657(3) 0.0549(2) 0.57371(13) 0.0149(8) Uani 1 1 d . .
C13 C 0.0525(3) 0.0445(2) 0.62128(13) 0.0139(8) Uani 1 1 d . .
C14 C 0.0573(3) 0.1079(2) 0.65191(13) 0.0146(8) Uani 1 1 d . .
C15 C 0.0492(3) 0.0774(2) 0.69510(13) 0.0135(8) Uani 1 1 d . .
H15 H 0.0543 0.1075 0.7229 0.016 Uiso 1 1 calc R .
C16 C 0.0450(3) -0.0055(2) 0.69186(13) 0.0149(8) Uani 1 1 d . .
C17 C 0.0500(3) -0.0264(2) 0.64634(13) 0.0141(8) Uani 1 1 d . .
C18 C 0.0483(3) -0.1044(2) 0.63408(14) 0.0175(8) Uani 1 1 d . .
H18 H 0.0509 -0.1187 0.6041 0.021 Uiso 1 1 calc R .
C19 C 0.0428(3) -0.1592(2) 0.66615(14) 0.0190(8) Uani 1 1 d . .
H19 H 0.0446 -0.2118 0.6582 0.023 Uiso 1 1 calc R .
C20 C 0.0344(3) -0.1385(2) 0.71130(14) 0.0183(8) Uani 1 1 d . .
H20 H 0.0282 -0.1776 0.7328 0.022 Uiso 1 1 calc R .
C21 C 0.0350(3) -0.0638(2) 0.72414(14) 0.0163(8) Uani 1 1 d . .
H21 H 0.0289 -0.0508 0.7543 0.020 Uiso 1 1 calc R .
C22 C -0.0278(3) 0.3868(2) 0.64204(13) 0.0169(8) Uani 1 1 d . .
H22 H -0.0946 0.3795 0.6255 0.020 Uiso 1 1 calc R .
C23 C 0.0135(4) 0.4603(2) 0.64827(15) 0.0219(9) Uani 1 1 d . .
H23 H -0.0246 0.5026 0.6355 0.026 Uiso 1 1 calc R .
C24 C 0.1094(4) 0.4728(3) 0.67279(15) 0.0234(9) Uani 1 1 d . .
H24 H 0.1369 0.5233 0.6771 0.028 Uiso 1 1 calc R .
C25 C 0.1656(4) 0.4101(3) 0.69125(15) 0.0215(9) Uani 1 1 d . .
H25 H 0.2316 0.4178 0.7083 0.026 Uiso 1 1 calc R .
C26 C 0.1247(3) 0.3366(2) 0.68458(14) 0.0174(8) Uani 1 1 d . .
H26 H 0.1635 0.2944 0.6971 0.021 Uiso 1 1 calc R .
C27 C 0.0275(3) 0.3231(2) 0.65978(13) 0.0145(8) Uani 1 1 d . .
C28 C -0.0121(3) 0.2420(2) 0.65598(12) 0.0131(8) Uani 1 1 d . .
C29 C 0.0652(3) 0.1889(2) 0.63825(13) 0.0130(7) Uani 1 1 d . .
C30 C 0.1724(3) 0.2076(2) 0.61418(13) 0.0145(8) Uani 1 1 d . .
C31 C 0.1813(3) 0.2663(2) 0.58301(13) 0.0176(8) Uani 1 1 d . .
H31 H 0.1192 0.2995 0.5782 0.021 Uiso 1 1 calc R .
C32 C 0.2796(4) 0.2766(2) 0.55916(15) 0.0224(9) Uani 1 1 d . .
H32 H 0.2840 0.3164 0.5380 0.027 Uiso 1 1 calc R .
C33 C 0.3716(4) 0.2291(3) 0.56597(14) 0.0210(9) Uani 1 1 d . .
H33 H 0.4386 0.2360 0.5495 0.025 Uiso 1 1 calc R .
C34 C 0.3647(3) 0.1714(2) 0.59716(14) 0.0196(9) Uani 1 1 d . .
H34 H 0.4274 0.1387 0.6022 0.023 Uiso 1 1 calc R .
C35 C 0.2664(3) 0.1613(2) 0.62100(14) 0.0177(8) Uani 1 1 d . .
H35 H 0.2631 0.1220 0.6425 0.021 Uiso 1 1 calc R .
C36 C 0.498(2) 1.0170(11) 0.5199(5) 0.029(6) Uani 0.25 1 d PDU 1
H36A H 0.5494 1.0077 0.5434 0.035 Uiso 0.25 1 d PR 1
H36B H 0.4479 1.0572 0.5292 0.035 Uiso 0.25 1 d PR 1
Cl1 Cl 0.4159(10) 0.9338(6) 0.5118(3) 0.057(3) Uani 0.25 1 d PDU 1
Cl2 Cl 0.5743(13) 1.0513(7) 0.4742(5) 0.034(3) Uani 0.25 1 d PDU 1
C37 C 0.512(2) 0.9630(9) 0.4871(9) 0.039(8) Uani 0.25 1 d PDU 2
H37A H 0.4576 0.9456 0.4662 0.047 Uiso 0.25 1 d PR 2
H37B H 0.5657 0.9224 0.4915 0.047 Uiso 0.25 1 d PR 2
Cl3 Cl 0.4452(9) 0.9820(6) 0.5352(5) 0.041(2) Uani 0.25 1 d PDU 2
Cl4 Cl 0.5839(17) 1.0439(9) 0.4643(8) 0.062(5) Uani 0.25 1 d PDU 2

loop_
_atom_site_aniso_label
_atom_site_aniso_U_11
_atom_site_aniso_U_22
_atom_site_aniso_U_33
_atom_site_aniso_U_23
_atom_site_aniso_U_13
_atom_site_aniso_U_12
Ru1 0.01395(15) 0.01251(15) 0.01499(16) 0.00123(12) -0.00182(12) -0.00015(12)
Ru2 0.01182(15) 0.01010(14) 0.01401(16) -0.00023(12) 0.00096(11) -0.00024(11)
Ru3 0.01203(15) 0.01029(15) 0.01776(16) -0.00087(12) 0.00063(12) 0.00064(11)
N1 0.0185(17) 0.0175(17) 0.0118(16) -0.0005(14) -0.0010(13) -0.0028(14)
O1 0.0197(17) 0.054(2) 0.044(2) 0.0049(19) -0.0109(16) -0.0039(16)
O2 0.057(2) 0.0240(18) 0.0278(19) 0.0106(15) -0.0124(17) -0.0044(17)
O3 0.0263(17) 0.0343(19) 0.0200(16) -0.0043(14) -0.0006(13) -0.0115(14)
O4 0.0273(17) 0.0194(16) 0.0271(17) 0.0010(13) 0.0117(14) 0.0005(13)
O5 0.0147(15) 0.0272(18) 0.052(2) 0.0033(16) -0.0014(15) -0.0021(13)
O6 0.045(2) 0.0305(19) 0.0194(17) -0.0023(14) 0.0004(15) -0.0056(16)
O7 0.0273(17) 0.0164(16) 0.056(2) -0.0009(15) 0.0070(16) 0.0062(14)
C1 0.023(2) 0.025(2) 0.026(2) 0.0024(19) -0.0026(18) -0.0024(18)
C2 0.028(2) 0.022(2) 0.016(2) -0.0021(18) -0.0067(17) -0.0014(18)
C3 0.018(2) 0.017(2) 0.019(2) -0.0001(16) 0.0087(17) 0.0014(16)
C4 0.0190(19) 0.0082(18) 0.021(2) -0.0014(15) 0.0004(16) 0.0015(15)
C5 0.021(2) 0.0120(19) 0.026(2) 0.0003(17) 0.0009(17) 0.0042(16)
C6 0.0157(19) 0.0136(19) 0.026(2) -0.0049(17) 0.0035(17) -0.0023(15)
C7 0.0147(19) 0.020(2) 0.029(2) 0.0007(18) 0.0021(17) -0.0035(16)
C8 0.024(2) 0.027(2) 0.018(2) 0.0032(18) -0.0046(17) -0.0006(18)
C9 0.031(2) 0.038(3) 0.013(2) -0.0018(19) 0.0034(18) -0.001(2)
C10 0.026(2) 0.036(3) 0.017(2) -0.0036(19) 0.0034(18) 0.003(2)
C11 0.021(2) 0.022(2) 0.020(2) -0.0029(17) 0.0013(17) 0.0027(17)
C12 0.0149(18) 0.0146(19) 0.0150(19) -0.0001(15) -0.0013(15) -0.0042(15)
C13 0.0093(17) 0.0138(19) 0.019(2) -0.0004(16) 0.0036(14) 0.0026(14)
C14 0.0116(17) 0.0132(19) 0.019(2) 0.0003(16) 0.0001(15) -0.0018(14)
C15 0.0112(17) 0.0138(19) 0.0153(19) -0.0002(15) -0.0022(14) 0.0017(14)
C16 0.0112(17) 0.017(2) 0.0167(19) 0.0031(16) -0.0003(15) 0.0000(15)
C17 0.0121(18) 0.0118(18) 0.018(2) -0.0006(15) 0.0004(15) 0.0020(14)
C18 0.0168(19) 0.017(2) 0.019(2) -0.0004(16) 0.0017(16) 0.0006(16)
C19 0.020(2) 0.0108(19) 0.026(2) -0.0024(16) 0.0002(17) 0.0016(16)
C20 0.0150(19) 0.016(2) 0.024(2) 0.0068(17) 0.0010(16) -0.0018(16)
C21 0.0129(18) 0.017(2) 0.019(2) 0.0004(16) -0.0016(15) 0.0009(15)
C22 0.020(2) 0.0128(19) 0.018(2) -0.0013(16) 0.0000(16) -0.0033(16)
C23 0.027(2) 0.013(2) 0.026(2) 0.0010(17) 0.0038(18) -0.0001(17)
C24 0.029(2) 0.015(2) 0.025(2) -0.0038(17) 0.0090(19) -0.0101(18)
C25 0.015(2) 0.023(2) 0.026(2) -0.0081(18) -0.0008(17) -0.0053(17)
C26 0.0142(18) 0.018(2) 0.020(2) -0.0009(16) -0.0008(16) 0.0035(16)
C27 0.0147(18) 0.0128(18) 0.0160(19) -0.0011(15) 0.0031(15) -0.0011(15)
C28 0.0133(18) 0.0127(18) 0.0135(19) 0.0023(15) -0.0015(14) -0.0035(14)
C29 0.0134(18) 0.0114(18) 0.0141(18) -0.0009(15) -0.0021(14) -0.0028(14)
C30 0.0156(18) 0.0137(18) 0.0144(19) -0.0029(15) -0.0034(15) -0.0033(15)
C31 0.0165(19) 0.017(2) 0.019(2) 0.0029(16) 0.0019(16) 0.0017(16)
C32 0.025(2) 0.018(2) 0.024(2) 0.0049(18) 0.0036(18) -0.0058(17)
C33 0.019(2) 0.023(2) 0.021(2) -0.0024(18) 0.0069(17) -0.0048(17)
C34 0.0138(19) 0.018(2) 0.027(2) -0.0006(17) 0.0014(17) -0.0003(16)
C35 0.0178(19) 0.0160(19) 0.019(2) 0.0042(16) -0.0007(16) -0.0024(16)
C36 0.039(9) 0.026(8) 0.023(9) 0.013(7) -0.004(7) -0.005(8)
Cl1 0.057(5) 0.045(4) 0.071(7) -0.008(4) -0.020(5) 0.011(3)
Cl2 0.036(4) 0.045(5) 0.021(4) 0.006(3) 0.014(3) 0.020(3)
C37 0.045(10) 0.040(11) 0.033(10) 0.011(8) 0.008(8) 0.002(8)
Cl3 0.039(4) 0.050(5) 0.033(4) -0.005(4) 0.003(3) 0.003(4)
Cl4 0.055(7) 0.077(9) 0.054(8) 0.013(6) 0.019(6) 0.028(6)

loop_
_atom_type_symbol
_atom_type_description
_atom_type_scat_dispersion_real
_atom_type_scat_dispersion_imag
_atom_type_scat_source
C C 0.0033 0.0016 'International Tables Vol C Tables 4.2.6.8 and 6.1.1.4'
H H 0.0000 0.0000 'International Tables Vol C Tables 4.2.6.8 and 6.1.1.4'
N N 0.0061 0.0033 'International Tables Vol C Tables 4.2.6.8 and 6.1.1.4'
O O 0.0106 0.0060 'International Tables Vol C Tables 4.2.6.8 and 6.1.1.4'
Ru Ru -1.2594 0.8363 'International Tables Vol C Tables 4.2.6.8 and 6.1.1.4'
Cl Cl 0.1484 0.1585 'International Tables Vol C Tables 4.2.6.8 and 6.1.1.4'

loop_
_geom_angle_atom_site_label_1
_geom_angle_atom_site_label_2
_geom_angle_atom_site_label_3
_geom_angle
_geom_angle_site_symmetry_1
_geom_angle_site_symmetry_3
C2 Ru1 C1 85.8(2) . .
C2 Ru1 N1 96.48(17) . .
C1 Ru1 N1 106.60(17) . .
C2 Ru1 C28 94.52(16) . .
C1 Ru1 C28 135.52(17) . .
N1 Ru1 C28 117.49(13) . .
C2 Ru1 C29 106.11(17) . .
C1 Ru1 C29 164.76(17) . .
N1 Ru1 C29 81.89(13) . .
C28 Ru1 C29 36.22(14) . .
C2 Ru1 Ru3 113.13(14) . .
C1 Ru1 Ru3 88.62(14) . .
N1 Ru1 Ru3 147.79(9) . .
C28 Ru1 Ru3 50.48(10) . .
C29 Ru1 Ru3 78.06(10) . .
C2 Ru1 Ru2 175.66(14) . .
C1 Ru1 Ru2 92.44(14) . .
N1 Ru1 Ru2 87.83(9) . .
C28 Ru1 Ru2 83.93(10) . .
C29 Ru1 Ru2 74.98(10) . .
Ru3 Ru1 Ru2 62.807(15) . .
C3 Ru2 C4 89.97(17) . .
C3 Ru2 C14 133.25(16) . .
C4 Ru2 C14 135.74(16) . .
C3 Ru2 C13 102.10(16) . .
C4 Ru2 C13 160.39(16) . .
C14 Ru2 C13 38.53(14) . .
C3 Ru2 C15 164.06(16) . .
C4 Ru2 C15 102.56(16) . .
C14 Ru2 C15 37.69(14) . .
C13 Ru2 C15 63.26(15) . .
C3 Ru2 C16 131.90(16) . .
C4 Ru2 C16 98.94(16) . .
C14 Ru2 C16 61.95(14) . .
C13 Ru2 C16 61.51(14) . .
C15 Ru2 C16 37.03(14) . .
C3 Ru2 C17 103.33(16) . .
C4 Ru2 C17 125.46(15) . .
C14 Ru2 C17 62.12(14) . .
C13 Ru2 C17 36.90(14) . .
C15 Ru2 C17 61.38(14) . .
C16 Ru2 C17 35.64(14) . .
C3 Ru2 Ru1 82.61(13) . .
C4 Ru2 Ru1 124.40(12) . .
C14 Ru2 Ru1 64.77(10) . .
C13 Ru2 Ru1 73.06(10) . .
C15 Ru2 Ru1 97.95(10) . .
C16 Ru2 Ru1 126.27(10) . .
C17 Ru2 Ru1 109.80(10) . .
C3 Ru2 Ru3 106.49(13) . .
C4 Ru2 Ru3 75.93(12) . .
C14 Ru2 Ru3 81.62(10) . .
C13 Ru2 Ru3 114.40(10) . .
C15 Ru2 Ru3 86.33(10) . .
C16 Ru2 Ru3 121.55(10) . .
C17 Ru2 Ru3 143.16(10) . .
Ru1 Ru2 Ru3 54.414(15) . .
C7 Ru3 C6 91.36(18) . .
C7 Ru3 C5 90.42(17) . .
C6 Ru3 C5 96.89(18) . .
C7 Ru3 C28 93.32(17) . .
C6 Ru3 C28 105.67(16) . .
C5 Ru3 C28 157.02(17) . .
C7 Ru3 Ru1 113.18(14) . .
C6 Ru3 Ru1 148.29(12) . .
C5 Ru3 Ru1 102.44(13) . .
C28 Ru3 Ru1 55.42(10) . .
C7 Ru3 Ru2 175.12(14) . .
C6 Ru3 Ru2 93.40(12) . .
C5 Ru3 Ru2 87.94(12) . .
C28 Ru3 Ru2 86.44(11) . .
Ru1 Ru3 Ru2 62.779(12) . .
C8 N1 C12 117.4(4) . .
C8 N1 Ru1 124.6(3) . .
C12 N1 Ru1 117.7(3) . .
O1 C1 Ru1 176.3(4) . .
O2 C2 Ru1 174.2(4) . .
O3 C3 Ru2 175.8(4) . .
O4 C4 Ru2 174.7(4) . .
O5 C5 Ru3 179.7(4) . .
O6 C6 Ru3 177.9(4) . .
O7 C7 Ru3 175.1(4) . .
N1 C8 C9 123.5(4) . .
N1 C8 H8 118.3 . .
C9 C8 H8 118.3 . .
C8 C9 C10 118.9(4) . .
C8 C9 H9 120.5 . .
C10 C9 H9 120.5 . .
C11 C10 C9 118.6(4) . .
C11 C10 H10 120.7 . .
C9 C10 H10 120.7 . .
C10 C11 C12 119.5(4) . .
C10 C11 H11 120.3 . .
C12 C11 H11 120.3 . .
N1 C12 C11 122.2(4) . .
N1 C12 C13 116.3(3) . .
C11 C12 C13 121.4(4) . .
C14 C13 C17 108.1(3) . .
C14 C13 C12 122.5(4) . .
C17 C13 C12 128.8(4) . .
C14 C13 Ru2 69.8(2) . .
C17 C13 Ru2 77.3(2) . .
C12 C13 Ru2 125.4(3) . .
C15 C14 C13 108.0(3) . .
C15 C14 C29 128.5(4) . .
C13 C14 C29 123.4(4) . .
C15 C14 Ru2 72.7(2) . .
C13 C14 Ru2 71.7(2) . .
C29 C14 Ru2 119.6(3) . .
C14 C15 C16 108.2(3) . .
C14 C15 Ru2 69.6(2) . .
C16 C15 Ru2 75.6(2) . .
C14 C15 H15 125.8 . .
C16 C15 H15 125.8 . .
Ru2 C15 H15 125.8 . .
C21 C16 C17 119.5(4) . .
C21 C16 C15 132.0(4) . .
C17 C16 C15 108.5(3) . .
C21 C16 Ru2 124.2(3) . .
C17 C16 Ru2 73.3(2) . .
C15 C16 Ru2 67.4(2) . .
C18 C17 C16 120.0(4) . .
C18 C17 C13 132.9(4) . .
C16 C17 C13 107.1(3) . .
C18 C17 Ru2 126.7(3) . .
C16 C17 Ru2 71.1(2) . .
C13 C17 Ru2 65.8(2) . .
C19 C18 C17 119.0(4) . .
C19 C18 H18 120.5 . .
C17 C18 H18 120.5 . .
C18 C19 C20 121.1(4) . .
C18 C19 H19 119.5 . .
C20 C19 H19 119.5 . .
C21 C20 C19 121.3(4) . .
C21 C20 H20 119.3 . .
C19 C20 H20 119.3 . .
C20 C21 C16 119.1(4) . .
C20 C21 H21 120.4 . .
C16 C21 H21 120.4 . .
C23 C22 C27 121.1(4) . .
C23 C22 H22 119.5 . .
C27 C22 H22 119.5 . .
C24 C23 C22 120.8(4) . .
C24 C23 H23 119.6 . .
C22 C23 H23 119.6 . .
C23 C24 C25 119.3(4) . .
C23 C24 H24 120.4 . .
C25 C24 H24 120.4 . .
C26 C25 C24 119.8(4) . .
C26 C25 H25 120.1 . .
C24 C25 H25 120.1 . .
C25 C26 C27 121.6(4) . .
C25 C26 H26 119.2 . .
C27 C26 H26 119.2 . .
C22 C27 C26 117.5(4) . .
C22 C27 C28 125.0(4) . .
C26 C27 C28 117.4(4) . .
C29 C28 C27 116.5(3) . .
C29 C28 Ru3 122.3(3) . .
C27 C28 Ru3 121.1(3) . .
C29 C28 Ru1 72.5(2) . .
C27 C28 Ru1 129.0(3) . .
Ru3 C28 Ru1 74.10(12) . .
C28 C29 C14 118.6(3) . .
C28 C29 C30 126.5(3) . .
C14 C29 C30 113.5(3) . .
C28 C29 Ru1 71.2(2) . .
C14 C29 Ru1 93.1(2) . .
C30 C29 Ru1 118.0(3) . .
C35 C30 C31 117.7(4) . .
C35 C30 C29 118.7(4) . .
C31 C30 C29 123.5(4) . .
C32 C31 C30 120.9(4) . .
C32 C31 H31 119.6 . .
C30 C31 H31 119.6 . .
C33 C32 C31 120.5(4) . .
C33 C32 H32 119.8 . .
C31 C32 H32 119.8 . .
C32 C33 C34 119.4(4) . .
C32 C33 H33 120.3 . .
C34 C33 H33 120.3 . .
C35 C34 C33 120.0(4) . .
C35 C34 H34 120.0 . .
C33 C34 H34 120.0 . .
C34 C35 C30 121.5(4) . .
C34 C35 H35 119.2 . .
C30 C35 H35 119.2 . .
C36 C36 Cl2 77.2(11) 5_676 5_676
C36 C36 Cl1 71.1(10) 5_676 5_676
Cl2 C36 Cl1 148.2(14) 5_676 5_676
C36 C36 Cl1 62.3(11) 5_676 .
Cl2 C36 Cl1 15.1(6) 5_676 .
Cl1 C36 Cl1 133.5(10) 5_676 .
C36 C36 Cl2 54.5(9) 5_676 .
Cl2 C36 Cl2 131.7(10) 5_676 .
Cl1 C36 Cl2 16.8(5) 5_676 .
Cl1 C36 Cl2 116.8(8) . .
C36 C36 H36A 124.8 5_676 .
Cl2 C36 H36A 98.2 5_676 .
Cl1 C36 H36A 97.4 5_676 .
Cl1 C36 H36A 108.5 . .
Cl2 C36 H36A 108.5 . .
C36 C36 H36B 127.6 5_676 .
Cl2 C36 H36B 101.4 5_676 .
Cl1 C36 H36B 100.1 5_676 .
Cl1 C36 H36B 107.7 . .
Cl2 C36 H36B 107.6 . .
H36A C36 H36B 107.4 . .
Cl2 Cl1 C36 95(2) 5_676 5_676
Cl2 Cl1 C36 49(2) 5_676 .
C36 Cl1 C36 46.5(10) 5_676 .
Cl2 Cl1 H37A 129.0 5_676 .
C36 Cl1 H37A 34.4 5_676 .
C36 Cl1 H37A 80.5 . .
Cl1 Cl2 C36 116(2) 5_676 5_676
Cl1 Cl2 C36 69(2) 5_676 .
C36 Cl2 C36 48.3(10) 5_676 .
Cl3 C37 C37 73.6(9) 5_676 5_676
Cl3 C37 Cl3 119.7(15) 5_676 .
C37 C37 Cl3 46.1(12) 5_676 .
Cl3 C37 Cl4 9.7(13) 5_676 .
C37 C37 Cl4 68.1(10) 5_676 .
Cl3 C37 Cl4 113.8(15) . .
Cl3 C37 Cl4 135.0(18) 5_676 5_676
C37 C37 Cl4 62.2(14) 5_676 5_676
Cl3 C37 Cl4 17.4(7) . 5_676
Cl4 C37 Cl4 130.3(13) . 5_676
Cl3 C37 H37A 98.7 5_676 .
C37 C37 H37A 118.4 5_676 .
Cl3 C37 H37A 108.5 . .
Cl4 C37 H37A 108.2 . .
Cl4 C37 H37A 95.3 5_676 .
Cl3 C37 H37B 111.7 5_676 .
C37 C37 H37B 132.3 5_676 .
Cl3 C37 H37B 109.4 . .
Cl4 C37 H37B 108.9 . .
Cl4 C37 H37B 104.1 5_676 .
H37A C37 H37B 107.9 . .
Cl4 Cl3 C37 148(4) 5_676 5_676
Cl4 Cl3 C37 99(4) 5_676 .
C37 Cl3 C37 60.3(15) 5_676 .
Cl4 Cl3 H36A 145.2 5_676 .
C37 Cl3 H36A 59.0 5_676 .
C37 Cl3 H36A 78.2 . .
Cl4 Cl3 H36B 143.6 5_676 .
C37 Cl3 H36B 34.3 5_676 .
C37 Cl3 H36B 93.5 . .
H36A Cl3 H36B 70.9 . .
Cl3 Cl4 C37 22(3) 5_676 .
Cl3 Cl4 C37 64(3) 5_676 5_676
C37 Cl4 C37 49.7(13) . 5_676

loop_
_geom_bond_atom_site_label_1
_geom_bond_atom_site_label_2
_geom_bond_distance
_geom_bond_site_symmetry_2
Ru1 C2 1.854(5) .
Ru1 C1 1.885(5) .
Ru1 N1 2.190(3) .
Ru1 C28 2.266(4) .
Ru1 C29 2.282(4) .
Ru1 Ru3 2.6466(6) .
Ru1 Ru2 2.8939(6) .
Ru2 C3 1.874(4) .
Ru2 C4 1.895(4) .
Ru2 C14 2.186(4) .
Ru2 C13 2.211(4) .
Ru2 C15 2.227(4) .
Ru2 C16 2.336(4) .
Ru2 C17 2.364(4) .
Ru2 Ru3 2.8946(6) .
Ru3 C7 1.883(4) .
Ru3 C6 1.899(5) .
Ru3 C5 1.942(4) .
Ru3 C28 2.123(4) .
N1 C8 1.344(5) .
N1 C12 1.354(5) .
O1 C1 1.149(5) .
O2 C2 1.141(5) .
O3 C3 1.159(5) .
O4 C4 1.144(5) .
O5 C5 1.142(5) .
O6 C6 1.143(5) .
O7 C7 1.144(5) .
C8 C9 1.379(6) .
C8 H8 0.9500 .
C9 C10 1.386(7) .
C9 H9 0.9500 .
C10 C11 1.382(6) .
C10 H10 0.9500 .
C11 C12 1.391(6) .
C11 H11 0.9500 .
C12 C13 1.473(5) .
C13 C14 1.451(5) .
C13 C17 1.455(5) .
C14 C15 1.426(5) .
C14 C29 1.478(5) .
C15 C16 1.452(5) .
C15 H15 1.0000 .
C16 C21 1.422(6) .
C16 C17 1.439(6) .
C17 C18 1.414(6) .
C18 C19 1.371(6) .
C18 H18 0.9500 .
C19 C20 1.429(6) .
C19 H19 0.9500 .
C20 C21 1.362(6) .
C20 H20 0.9500 .
C21 H21 0.9500 .
C22 C23 1.389(6) .
C22 C27 1.401(6) .
C22 H22 0.9500 .
C23 C24 1.380(6) .
C23 H23 0.9500 .
C24 C25 1.402(6) .
C24 H24 0.9500 .
C25 C26 1.388(6) .
C25 H25 0.9500 .
C26 C27 1.401(5) .
C26 H26 0.9500 .
C27 C28 1.496(5) .
C28 C29 1.414(5) .
C29 C30 1.506(5) .
C30 C35 1.395(6) .
C30 C31 1.404(6) .
C31 C32 1.389(6) .
C31 H31 0.9500 .
C32 C33 1.388(6) .
C32 H32 0.9500 .
C33 C34 1.390(6) .
C33 H33 0.9500 .
C34 C35 1.388(6) .
C34 H34 0.9500 .
C35 H35 0.9500 .
C36 C36 1.36(3) 5_676
C36 Cl2 1.478(19) 5_676
C36 Cl1 1.65(2) 5_676
C36 Cl1 1.766(10) .
C36 Cl2 1.771(10) .
C36 H36A 0.9602 .
C36 H36B 0.9600 .
Cl1 Cl2 0.514(15) 5_676
Cl1 C36 1.65(2) 5_676
Cl1 H37A 1.4931 .
Cl2 Cl1 0.514(15) 5_676
Cl2 C36 1.478(19) 5_676
C37 Cl3 1.281(16) 5_676
C37 C37 1.54(5) 5_676
C37 Cl3 1.71(3) .
C37 Cl4 1.791(10) .
C37 Cl4 1.88(3) 5_676
C37 H37A 0.9601 .
C37 H37B 0.9601 .
Cl3 Cl4 0.570(15) 5_676
Cl3 C37 1.281(16) 5_676
Cl3 H36A 1.3412 .
Cl3 H36B 1.3268 .
Cl4 Cl3 0.570(15) 5_676
Cl4 C37 1.88(3) 5_676

loop_
_geom_torsion_atom_site_label_1
_geom_torsion_atom_site_label_2
_geom_torsion_atom_site_label_3
_geom_torsion_atom_site_label_4
_geom_torsion
_geom_torsion_site_symmetry_1
_geom_torsion_site_symmetry_4
C2 Ru1 Ru2 C3 95.4(18) . .
C1 Ru1 Ru2 C3 29.21(19) . .
N1 Ru1 Ru2 C3 -77.32(15) . .
C28 Ru1 Ru2 C3 164.74(16) . .
C29 Ru1 Ru2 C3 -159.50(16) . .
Ru3 Ru1 Ru2 C3 116.41(12) . .
C2 Ru1 Ru2 C4 10.5(18) . .
C1 Ru1 Ru2 C4 -55.7(2) . .
N1 Ru1 Ru2 C4 -162.18(17) . .
C28 Ru1 Ru2 C4 79.87(18) . .
C29 Ru1 Ru2 C4 115.64(18) . .
Ru3 Ru1 Ru2 C4 31.55(15) . .
C2 Ru1 Ru2 C14 -119.0(18) . .
C1 Ru1 Ru2 C14 174.80(19) . .
N1 Ru1 Ru2 C14 68.27(14) . .
C28 Ru1 Ru2 C14 -49.68(15) . .
C29 Ru1 Ru2 C14 -13.92(15) . .
Ru3 Ru1 Ru2 C14 -98.00(12) . .
C2 Ru1 Ru2 C13 -159.5(18) . .
C1 Ru1 Ru2 C13 134.31(18) . .
N1 Ru1 Ru2 C13 27.78(14) . .
C28 Ru1 Ru2 C13 -90.17(15) . .
C29 Ru1 Ru2 C13 -54.41(15) . .
Ru3 Ru1 Ru2 C13 -138.49(11) . .
C2 Ru1 Ru2 C15 -100.7(18) . .
C1 Ru1 Ru2 C15 -166.86(18) . .
N1 Ru1 Ru2 C15 86.61(13) . .
C28 Ru1 Ru2 C15 -31.33(14) . .
C29 Ru1 Ru2 C15 4.43(14) . .
Ru3 Ru1 Ru2 C15 -79.66(10) . .
C2 Ru1 Ru2 C16 -126.9(18) . .
C1 Ru1 Ru2 C16 166.96(19) . .
N1 Ru1 Ru2 C16 60.43(15) . .
C28 Ru1 Ru2 C16 -57.51(16) . .
C29 Ru1 Ru2 C16 -21.75(16) . .
Ru3 Ru1 Ru2 C16 -105.84(13) . .
C2 Ru1 Ru2 C17 -163.1(18) . .
C1 Ru1 Ru2 C17 130.77(18) . .
N1 Ru1 Ru2 C17 24.24(13) . .
C28 Ru1 Ru2 C17 -93.70(14) . .
C29 Ru1 Ru2 C17 -57.94(14) . .
Ru3 Ru1 Ru2 C17 -142.03(10) . .
C2 Ru1 Ru2 Ru3 -21.0(18) . .
C1 Ru1 Ru2 Ru3 -87.20(15) . .
N1 Ru1 Ru2 Ru3 166.27(9) . .
C28 Ru1 Ru2 Ru3 48.33(10) . .
C29 Ru1 Ru2 Ru3 84.09(10) . .
C2 Ru1 Ru3 C7 1.3(2) . .
C1 Ru1 Ru3 C7 -83.5(2) . .
N1 Ru1 Ru3 C7 156.6(2) . .
C28 Ru1 Ru3 C7 77.37(19) . .
C29 Ru1 Ru3 C7 103.92(17) . .
Ru2 Ru1 Ru3 C7 -176.98(14) . .
C2 Ru1 Ru3 C6 -136.6(3) . .
C1 Ru1 Ru3 C6 138.5(3) . .
N1 Ru1 Ru3 C6 18.7(3) . .
C28 Ru1 Ru3 C6 -60.6(3) . .
C29 Ru1 Ru3 C6 -34.0(3) . .
Ru2 Ru1 Ru3 C6 45.1(2) . .
C2 Ru1 Ru3 C5 97.21(19) . .
C1 Ru1 Ru3 C5 12.35(19) . .
N1 Ru1 Ru3 C5 -107.5(2) . .
C28 Ru1 Ru3 C5 173.25(18) . .
C29 Ru1 Ru3 C5 -160.19(16) . .
Ru2 Ru1 Ru3 C5 -81.10(12) . .
C2 Ru1 Ru3 C28 -76.04(19) . .
C1 Ru1 Ru3 C28 -160.90(19) . .
N1 Ru1 Ru3 C28 79.2(2) . .
C29 Ru1 Ru3 C28 26.55(16) . .
Ru2 Ru1 Ru3 C28 105.65(13) . .
C2 Ru1 Ru3 Ru2 178.31(15) . .
C1 Ru1 Ru3 Ru2 93.45(14) . .
N1 Ru1 Ru3 Ru2 -26.42(17) . .
C28 Ru1 Ru3 Ru2 -105.65(13) . .
C29 Ru1 Ru3 Ru2 -79.10(10) . .
C3 Ru2 Ru3 C7 -33.2(15) . .
C4 Ru2 Ru3 C7 -118.9(15) . .
C14 Ru2 Ru3 C7 99.6(15) . .
C13 Ru2 Ru3 C7 78.8(15) . .
C15 Ru2 Ru3 C7 137.2(15) . .
C16 Ru2 Ru3 C7 149.2(15) . .
C17 Ru2 Ru3 C7 109.6(15) . .
Ru1 Ru2 Ru3 C7 34.7(15) . .
C3 Ru2 Ru3 C6 134.03(18) . .
C4 Ru2 Ru3 C6 48.32(18) . .
C14 Ru2 Ru3 C6 -93.22(16) . .
C13 Ru2 Ru3 C6 -113.99(17) . .
C15 Ru2 Ru3 C6 -55.61(16) . .
C16 Ru2 Ru3 C6 -43.62(17) . .
C17 Ru2 Ru3 C6 -83.2(2) . .
Ru1 Ru2 Ru3 C6 -158.10(12) . .
C3 Ru2 Ru3 C5 37.25(18) . .
C4 Ru2 Ru3 C5 -48.46(18) . .
C14 Ru2 Ru3 C5 170.00(17) . .
C13 Ru2 Ru3 C5 149.24(17) . .
C15 Ru2 Ru3 C5 -152.39(17) . .
C16 Ru2 Ru3 C5 -140.40(17) . .
C17 Ru2 Ru3 C5 -180.0(2) . .
Ru1 Ru2 Ru3 C5 105.12(13) . .
C3 Ru2 Ru3 C28 -120.46(16) . .
C4 Ru2 Ru3 C28 153.84(16) . .
C14 Ru2 Ru3 C28 12.29(15) . .
C13 Ru2 Ru3 C28 -8.47(15) . .
C15 Ru2 Ru3 C28 49.91(14) . .
C16 Ru2 Ru3 C28 61.89(15) . .
C17 Ru2 Ru3 C28 22.32(19) . .
Ru1 Ru2 Ru3 C28 -52.59(10) . .
C3 Ru2 Ru3 Ru1 -67.87(13) . .
C4 Ru2 Ru3 Ru1 -153.57(13) . .
C14 Ru2 Ru3 Ru1 64.88(11) . .
C13 Ru2 Ru3 Ru1 44.12(11) . .
C15 Ru2 Ru3 Ru1 102.50(10) . .
C16 Ru2 Ru3 Ru1 114.48(11) . .
C17 Ru2 Ru3 Ru1 74.91(16) . .
C2 Ru1 N1 C8 -17.8(4) . .
C1 Ru1 N1 C8 69.7(4) . .
C28 Ru1 N1 C8 -116.3(3) . .
C29 Ru1 N1 C8 -123.2(3) . .
Ru3 Ru1 N1 C8 -175.0(3) . .
Ru2 Ru1 N1 C8 161.6(3) . .
C2 Ru1 N1 C12 156.3(3) . .
C1 Ru1 N1 C12 -116.2(3) . .
C28 Ru1 N1 C12 57.7(3) . .
C29 Ru1 N1 C12 50.8(3) . .
Ru3 Ru1 N1 C12 -1.0(4) . .
Ru2 Ru1 N1 C12 -24.3(3) . .
C2 Ru1 C1 O1 -27(7) . .
N1 Ru1 C1 O1 -123(7) . .
C28 Ru1 C1 O1 65(7) . .
C29 Ru1 C1 O1 115(6) . .
Ru3 Ru1 C1 O1 86(7) . .
Ru2 Ru1 C1 O1 149(7) . .
C1 Ru1 C2 O2 6(4) . .
N1 Ru1 C2 O2 112(4) . .
C28 Ru1 C2 O2 -130(4) . .
C29 Ru1 C2 O2 -165(4) . .
Ru3 Ru1 C2 O2 -81(4) . .
Ru2 Ru1 C2 O2 -61(5) . .
C4 Ru2 C3 O3 -102(5) . .
C14 Ru2 C3 O3 88(5) . .
C13 Ru2 C3 O3 62(5) . .
C15 Ru2 C3 O3 40(5) . .
C16 Ru2 C3 O3 0(5) . .
C17 Ru2 C3 O3 24(5) . .
Ru1 Ru2 C3 O3 133(5) . .
Ru3 Ru2 C3 O3 -178(100) . .
C3 Ru2 C4 O4 114(4) . .
C14 Ru2 C4 O4 -77(4) . .
C13 Ru2 C4 O4 -14(4) . .
C15 Ru2 C4 O4 -56(4) . .
C16 Ru2 C4 O4 -18(4) . .
C17 Ru2 C4 O4 8(4) . .
Ru1 Ru2 C4 O4 -165(4) . .
Ru3 Ru2 C4 O4 -139(4) . .
C7 Ru3 C5 O5 -176(100) . .
C6 Ru3 C5 O5 -85(86) . .
C28 Ru3 C5 O5 84(86) . .
Ru1 Ru3 C5 O5 70(86) . .
Ru2 Ru3 C5 O5 9(86) . .
C7 Ru3 C6 O6 180(100) . .
C5 Ru3 C6 O6 89(11) . .
C28 Ru3 C6 O6 -86(11) . .
Ru1 Ru3 C6 O6 -38(11) . .
Ru2 Ru3 C6 O6 1(11) . .
C6 Ru3 C7 O7 -65(5) . .
C5 Ru3 C7 O7 32(5) . .
C28 Ru3 C7 O7 -171(5) . .
Ru1 Ru3 C7 O7 135(5) . .
Ru2 Ru3 C7 O7 102(5) . .
C12 N1 C8 C9 -0.1(6) . .
Ru1 N1 C8 C9 174.0(3) . .
N1 C8 C9 C10 1.0(7) . .
C8 C9 C10 C11 -1.6(7) . .
C9 C10 C11 C12 1.2(7) . .
C8 N1 C12 C11 -0.3(6) . .
Ru1 N1 C12 C11 -174.8(3) . .
C8 N1 C12 C13 174.4(4) . .
Ru1 N1 C12 C13 -0.1(4) . .
C10 C11 C12 N1 -0.2(6) . .
C10 C11 C12 C13 -174.7(4) . .
N1 C12 C13 C14 -45.6(5) . .
C11 C12 C13 C14 129.2(4) . .
N1 C12 C13 C17 144.5(4) . .
C11 C12 C13 C17 -40.7(6) . .
N1 C12 C13 Ru2 41.6(5) . .
C11 C12 C13 Ru2 -143.7(3) . .
C3 Ru2 C13 C14 148.9(2) . .
C4 Ru2 C13 C14 -84.3(5) . .
C15 Ru2 C13 C14 -37.8(2) . .
C16 Ru2 C13 C14 -79.8(2) . .
C17 Ru2 C13 C14 -115.0(3) . .
Ru1 Ru2 C13 C14 70.5(2) . .
Ru3 Ru2 C13 C14 34.3(2) . .
C3 Ru2 C13 C17 -96.2(2) . .
C4 Ru2 C13 C17 30.7(6) . .
C14 Ru2 C13 C17 115.0(3) . .
C15 Ru2 C13 C17 77.2(2) . .
C16 Ru2 C13 C17 35.2(2) . .
Ru1 Ru2 C13 C17 -174.5(2) . .
Ru3 Ru2 C13 C17 149.26(19) . .
C3 Ru2 C13 C12 32.7(4) . .
C4 Ru2 C13 C12 159.5(4) . .
C14 Ru2 C13 C12 -116.2(4) . .
C15 Ru2 C13 C12 -154.0(4) . .
C16 Ru2 C13 C12 164.0(4) . .
C17 Ru2 C13 C12 128.8(4) . .
Ru1 Ru2 C13 C12 -45.6(3) . .
Ru3 Ru2 C13 C12 -81.9(3) . .
C17 C13 C14 C15 -4.3(4) . .
C12 C13 C14 C15 -176.1(3) . .
Ru2 C13 C14 C15 64.1(3) . .
C17 C13 C14 C29 177.6(3) . .
C12 C13 C14 C29 5.9(6) . .
Ru2 C13 C14 C29 -113.9(4) . .
C17 C13 C14 Ru2 -68.4(3) . .
C12 C13 C14 Ru2 119.8(4) . .
C3 Ru2 C14 C15 -160.3(2) . .
C4 Ru2 C14 C15 35.1(3) . .
C13 Ru2 C14 C15 -116.4(3) . .
C16 Ru2 C14 C15 -37.8(2) . .
C17 Ru2 C14 C15 -78.4(2) . .
Ru1 Ru2 C14 C15 149.3(2) . .
Ru3 Ru2 C14 C15 94.9(2) . .
C3 Ru2 C14 C13 -44.0(3) . .
C4 Ru2 C14 C13 151.4(2) . .
C15 Ru2 C14 C13 116.4(3) . .
C16 Ru2 C14 C13 78.5(2) . .
C17 Ru2 C14 C13 38.0(2) . .
Ru1 Ru2 C14 C13 -94.3(2) . .
Ru3 Ru2 C14 C13 -148.8(2) . .
C3 Ru2 C14 C29 74.7(4) . .
C4 Ru2 C14 C29 -89.9(4) . .
C13 Ru2 C14 C29 118.7(4) . .
C15 Ru2 C14 C29 -125.0(4) . .
C16 Ru2 C14 C29 -162.8(4) . .
C17 Ru2 C14 C29 156.7(4) . .
Ru1 Ru2 C14 C29 24.4(3) . .
Ru3 Ru2 C14 C29 -30.1(3) . .
C13 C14 C15 C16 2.9(4) . .
C29 C14 C15 C16 -179.2(4) . .
Ru2 C14 C15 C16 66.3(3) . .
C13 C14 C15 Ru2 -63.4(3) . .
C29 C14 C15 Ru2 114.5(4) . .
C3 Ru2 C15 C14 63.2(7) . .
C4 Ru2 C15 C14 -155.7(2) . .
C13 Ru2 C15 C14 38.7(2) . .
C16 Ru2 C15 C14 116.0(3) . .
C17 Ru2 C15 C14 80.5(2) . .
Ru1 Ru2 C15 C14 -27.8(2) . .
Ru3 Ru2 C15 C14 -81.0(2) . .
C3 Ru2 C15 C16 -52.9(7) . .
C4 Ru2 C15 C16 88.2(2) . .
C14 Ru2 C15 C16 -116.0(3) . .
C13 Ru2 C15 C16 -77.4(2) . .
C17 Ru2 C15 C16 -35.5(2) . .
Ru1 Ru2 C15 C16 -143.8(2) . .
Ru3 Ru2 C15 C16 162.9(2) . .
C14 C15 C16 C21 -178.8(4) . .
Ru2 C15 C16 C21 -116.3(4) . .
C14 C15 C16 C17 -0.3(4) . .
Ru2 C15 C16 C17 62.1(3) . .
C14 C15 C16 Ru2 -62.4(3) . .
C3 Ru2 C16 C21 -70.7(4) . .
C4 Ru2 C16 C21 27.4(4) . .
C14 Ru2 C16 C21 164.9(4) . .
C13 Ru2 C16 C21 -151.1(4) . .
C15 Ru2 C16 C21 126.4(5) . .
C17 Ru2 C16 C21 -114.6(4) . .
Ru1 Ru2 C16 C21 173.0(3) . .
Ru3 Ru2 C16 C21 106.3(3) . .
C3 Ru2 C16 C17 44.0(3) . .
C4 Ru2 C16 C17 142.0(2) . .
C14 Ru2 C16 C17 -80.4(2) . .
C13 Ru2 C16 C17 -36.4(2) . .
C15 Ru2 C16 C17 -118.9(3) . .
Ru1 Ru2 C16 C17 -72.4(2) . .
Ru3 Ru2 C16 C17 -139.05(19) . .
C3 Ru2 C16 C15 162.9(2) . .
C4 Ru2 C16 C15 -99.0(2) . .
C14 Ru2 C16 C15 38.5(2) . .
C13 Ru2 C16 C15 82.5(2) . .
C17 Ru2 C16 C15 118.9(3) . .
Ru1 Ru2 C16 C15 46.5(3) . .
Ru3 Ru2 C16 C15 -20.1(3) . .
C21 C16 C17 C18 -1.9(6) . .
C15 C16 C17 C18 179.4(3) . .
Ru2 C16 C17 C18 -122.1(4) . .
C21 C16 C17 C13 176.3(3) . .
C15 C16 C17 C13 -2.3(4) . .
Ru2 C16 C17 C13 56.1(3) . .
C21 C16 C17 Ru2 120.2(4) . .
C15 C16 C17 Ru2 -58.4(3) . .
C14 C13 C17 C18 -178.0(4) . .
C12 C13 C17 C18 -7.0(7) . .
Ru2 C13 C17 C18 118.5(4) . .
C14 C13 C17 C16 4.1(4) . .
C12 C13 C17 C16 175.1(4) . .
Ru2 C13 C17 C16 -59.4(3) . .
C14 C13 C17 Ru2 63.5(3) . .
C12 C13 C17 Ru2 -125.5(4) . .
C3 Ru2 C17 C18 -34.1(4) . .
C4 Ru2 C17 C18 65.5(4) . .
C14 Ru2 C17 C18 -166.3(4) . .
C13 Ru2 C17 C18 -126.6(5) . .
C15 Ru2 C17 C18 150.7(4) . .
C16 Ru2 C17 C18 113.8(4) . .
Ru1 Ru2 C17 C18 -121.0(3) . .
Ru3 Ru2 C17 C18 -177.5(3) . .
C3 Ru2 C17 C16 -147.9(2) . .
C4 Ru2 C17 C16 -48.2(3) . .
C14 Ru2 C17 C16 79.9(2) . .
C13 Ru2 C17 C16 119.6(3) . .
C15 Ru2 C17 C16 36.9(2) . .
Ru1 Ru2 C17 C16 125.2(2) . .
Ru3 Ru2 C17 C16 68.7(3) . .
C3 Ru2 C17 C13 92.5(2) . .
C4 Ru2 C17 C13 -167.9(2) . .
C14 Ru2 C17 C13 -39.7(2) . .
C15 Ru2 C17 C13 -82.7(2) . .
C16 Ru2 C17 C13 -119.6(3) . .
Ru1 Ru2 C17 C13 5.6(2) . .
Ru3 Ru2 C17 C13 -50.9(3) . .
C16 C17 C18 C19 -0.5(6) . .
C13 C17 C18 C19 -178.1(4) . .
Ru2 C17 C18 C19 -88.4(5) . .
C17 C18 C19 C20 2.4(6) . .
C18 C19 C20 C21 -2.1(6) . .
C19 C20 C21 C16 -0.4(6) . .
C17 C16 C21 C20 2.3(6) . .
C15 C16 C21 C20 -179.4(4) . .
Ru2 C16 C21 C20 91.4(4) . .
C27 C22 C23 C24 -1.1(7) . .
C22 C23 C24 C25 0.5(7) . .
C23 C24 C25 C26 0.2(6) . .
C24 C25 C26 C27 -0.2(6) . .
C23 C22 C27 C26 1.1(6) . .
C23 C22 C27 C28 178.2(4) . .
C25 C26 C27 C22 -0.4(6) . .
C25 C26 C27 C28 -177.7(4) . .
C22 C27 C28 C29 125.2(4) . .
C26 C27 C28 C29 -57.8(5) . .
C22 C27 C28 Ru3 -57.7(5) . .
C26 C27 C28 Ru3 119.4(3) . .
C22 C27 C28 Ru1 36.8(6) . .
C26 C27 C28 Ru1 -146.2(3) . .
C7 Ru3 C28 C29 -172.7(3) . .
C6 Ru3 C28 C29 95.0(3) . .
C5 Ru3 C28 C29 -73.8(5) . .
Ru1 Ru3 C28 C29 -56.7(3) . .
Ru2 Ru3 C28 C29 2.4(3) . .
C7 Ru3 C28 C27 10.3(3) . .
C6 Ru3 C28 C27 -82.1(3) . .
C5 Ru3 C28 C27 109.2(5) . .
Ru1 Ru3 C28 C27 126.3(3) . .
Ru2 Ru3 C28 C27 -174.6(3) . .
C7 Ru3 C28 Ru1 -116.04(15) . .
C6 Ru3 C28 Ru1 151.62(14) . .
C5 Ru3 C28 Ru1 -17.1(4) . .
Ru2 Ru3 C28 Ru1 59.08(7) . .
C2 Ru1 C28 C29 -111.3(3) . .
C1 Ru1 C28 C29 160.1(3) . .
N1 Ru1 C28 C29 -11.6(3) . .
Ru3 Ru1 C28 C29 132.3(3) . .
Ru2 Ru1 C28 C29 72.8(2) . .
C2 Ru1 C28 C27 -1.0(4) . .
C1 Ru1 C28 C27 -89.6(4) . .
N1 Ru1 C28 C27 98.7(3) . .
C29 Ru1 C28 C27 110.3(4) . .
Ru3 Ru1 C28 C27 -117.5(4) . .
Ru2 Ru1 C28 C27 -176.9(3) . .
C2 Ru1 C28 Ru3 116.46(16) . .
C1 Ru1 C28 Ru3 27.8(3) . .
N1 Ru1 C28 Ru3 -143.83(11) . .
C29 Ru1 C28 Ru3 -132.3(3) . .
Ru2 Ru1 C28 Ru3 -59.46(8) . .
C27 C28 C29 C14 151.4(3) . .
Ru3 C28 C29 C14 -25.7(5) . .
Ru1 C28 C29 C14 -83.1(3) . .
C27 C28 C29 C30 -14.1(6) . .
Ru3 C28 C29 C30 168.8(3) . .
Ru1 C28 C29 C30 111.4(4) . .
C27 C28 C29 Ru1 -125.5(3) . .
Ru3 C28 C29 Ru1 57.4(2) . .
C15 C14 C29 C28 -48.9(6) . .
C13 C14 C29 C28 128.7(4) . .
Ru2 C14 C29 C28 42.0(5) . .
C15 C14 C29 C30 118.4(4) . .
C13 C14 C29 C30 -64.0(5) . .
Ru2 C14 C29 C30 -150.7(3) . .
C15 C14 C29 Ru1 -119.2(4) . .
C13 C14 C29 Ru1 58.4(4) . .
Ru2 C14 C29 Ru1 -28.3(3) . .
C2 Ru1 C29 C28 75.2(3) . .
C1 Ru1 C29 C28 -65.3(7) . .
N1 Ru1 C29 C28 169.6(2) . .
Ru3 Ru1 C29 C28 -35.7(2) . .
Ru2 Ru1 C29 C28 -100.4(2) . .
C2 Ru1 C29 C14 -165.6(2) . .
C1 Ru1 C29 C14 54.0(7) . .
N1 Ru1 C29 C14 -71.1(2) . .
C28 Ru1 C29 C14 119.2(3) . .
Ru3 Ru1 C29 C14 83.5(2) . .
Ru2 Ru1 C29 C14 18.8(2) . .
C2 Ru1 C29 C30 -46.9(3) . .
C1 Ru1 C29 C30 172.7(6) . .
N1 Ru1 C29 C30 47.6(3) . .
C28 Ru1 C29 C30 -122.1(4) . .
Ru3 Ru1 C29 C30 -157.8(3) . .
Ru2 Ru1 C29 C30 137.5(3) . .
C28 C29 C30 C35 142.4(4) . .
C14 C29 C30 C35 -23.7(5) . .
Ru1 C29 C30 C35 -131.0(3) . .
C28 C29 C30 C31 -41.7(6) . .
C14 C29 C30 C31 152.2(4) . .
Ru1 C29 C30 C31 44.9(5) . .
C35 C30 C31 C32 1.5(6) . .
C29 C30 C31 C32 -174.4(4) . .
C30 C31 C32 C33 -0.5(7) . .
C31 C32 C33 C34 -0.4(7) . .
C32 C33 C34 C35 0.3(6) . .
C33 C34 C35 C30 0.7(6) . .
C31 C30 C35 C34 -1.6(6) . .
C29 C30 C35 C34 174.5(4) . .
C36 C36 Cl1 Cl2 169(4) 5_676 5_676
Cl1 C36 Cl1 Cl2 169(4) 5_676 5_676
Cl2 C36 Cl1 Cl2 172(3) . 5_676
Cl2 C36 Cl1 C36 -169(4) 5_676 5_676
Cl1 C36 Cl1 C36 0.000(3) 5_676 5_676
Cl2 C36 Cl1 C36 2.7(11) . 5_676
C36 C36 Cl2 Cl1 -170(4) 5_676 5_676
Cl2 C36 Cl2 Cl1 -170(4) 5_676 5_676
Cl1 C36 Cl2 Cl1 -173(3) . 5_676
Cl2 C36 Cl2 C36 0.000(4) 5_676 5_676
Cl1 C36 Cl2 C36 170(4) 5_676 5_676
Cl1 C36 Cl2 C36 -2.9(12) . 5_676
Cl3 C37 Cl3 Cl4 154(4) 5_676 5_676
C37 C37 Cl3 Cl4 154(4) 5_676 5_676
Cl4 C37 Cl3 Cl4 163(3) . 5_676
Cl3 C37 Cl3 C37 0.000(2) 5_676 5_676
Cl4 C37 Cl3 C37 8.5(14) . 5_676
Cl4 C37 Cl3 C37 -154(4) 5_676 5_676
C37 C37 Cl4 Cl3 -123(8) 5_676 5_676
Cl3 C37 Cl4 Cl3 -130(7) . 5_676
Cl4 C37 Cl4 Cl3 -123(8) 5_676 5_676
Cl3 C37 Cl4 C37 123(8) 5_676 5_676
Cl3 C37 Cl4 C37 -6.6(11) . 5_676
Cl4 C37 Cl4 C37 0.000(7) 5_676 5_676
